data_7156175
loop_
_publ_author_name
'Ma, Shanshan'
'Yu, Aimin'
'Meng, Xiangtai'

_publ_section_title
;
 Phosphine-catalyzed [4 + 2] annulation of \g-benzyl allenoates: facile
 synthesis of benzothieno[3,2-b]pyran derivatives.
;
_journal_issue 16
_journal_name_full 'Organic &amp; biomolecular chemistry'
_journal_page_first 2885
_journal_page_last 2892
_journal_paper_doi 10.1039/c8ob00004b
_journal_volume 16
_journal_year 2018
_chemical_formula_moiety 'C24 H21 Cl O7 S'
_chemical_formula_sum 'C24 H21 Cl O7 S'
_chemical_formula_weight 488.92
_space_group_crystal_system triclinic
_space_group_IT_number 2
_space_group_name_Hall '-P 1'
_space_group_name_H-M_alt 'P -1'
_symmetry_space_group_name_Hall '-P 1'
_symmetry_space_group_name_H-M 'P -1'
_atom_sites_solution_hydrogens geom
_atom_sites_solution_primary dual
_audit_creation_date 2017-12-11
_audit_creation_method
;
Olex2 1.2
(compiled 2016.02.19 svn.r3266 for OlexSys, GUI svn.r5155)
;
_audit_update_record
;
2017-12-12 deposited with the CCDC.
2018-03-27 downloaded from the CCDC.
;
_cell_angle_alpha 103.441(10)
_cell_angle_beta 110.162(11)
_cell_angle_gamma 103.530(10)
_cell_formula_units_Z 2
_cell_length_a 10.8783(12)
_cell_length_b 11.1724(13)
_cell_length_c 11.9506(14)
_cell_measurement_reflns_used 2068
_cell_measurement_temperature 293(2)
_cell_measurement_theta_max 27.3240
_cell_measurement_theta_min 2.2740
_cell_volume 1245.2(3)
_computing_cell_refinement 'CrysAlisPro 1.171.39.7e (Rigaku OD, 2015)'
_computing_data_collection 'CrysAlisPro 1.171.39.7e (Rigaku OD, 2015)'
_computing_data_reduction 'CrysAlisPro 1.171.39.7e (Rigaku OD, 2015)'
_computing_molecular_graphics 'Olex2 (Dolomanov et al., 2009)'
_computing_publication_material 'Olex2 (Dolomanov et al., 2009)'
_computing_structure_refinement 'ShelXL (Sheldrick, 2015)'
_computing_structure_solution 'ShelXT (Sheldrick, 2015)'
_diffrn_ambient_temperature 293(2)
_diffrn_detector 'CCD plate'
_diffrn_measured_fraction_theta_full 0.992
_diffrn_measured_fraction_theta_max 0.992
_diffrn_measurement_details
;
List of Runs (angles in degrees, time in seconds):

  # Type    Start    End  Width  t~exp~   \w     \q     \k     \f   Frames
#--------------------------------------------------------------------------
  1  \w    -75.00 120.00   1.00    5.00    --   30.00  54.00   0.00  195
  2  \w    -75.00  30.00   1.00    5.00    --   30.00  54.00 120.00  105
;
_diffrn_measurement_device 'abstract diffractometer'
_diffrn_measurement_device_type 'dtrek-CrysAlisPro-abstract goniometer imported rigaku-d*trek images'
_diffrn_measurement_method '\w scans'
_diffrn_orient_matrix_type 'CrysAlisPro convention (1999,Acta A55,543-557)'
_diffrn_orient_matrix_UB_11 0.0351256000
_diffrn_orient_matrix_UB_12 -0.0444351000
_diffrn_orient_matrix_UB_13 -0.0110874000
_diffrn_orient_matrix_UB_21 0.0647567000
_diffrn_orient_matrix_UB_22 0.0524792000
_diffrn_orient_matrix_UB_23 0.0324626000
_diffrn_orient_matrix_UB_31 0.0067111000
_diffrn_orient_matrix_UB_32 -0.0102050000
_diffrn_orient_matrix_UB_33 0.0579149000
_diffrn_radiation_monochromator graphite
_diffrn_radiation_probe x-ray
_diffrn_radiation_type MoK\a
_diffrn_radiation_wavelength 0.71073
_diffrn_reflns_av_R_equivalents 0.0339
_diffrn_reflns_av_unetI/netI 0.0648
_diffrn_reflns_Laue_measured_fraction_full 0.992
_diffrn_reflns_Laue_measured_fraction_max 0.992
_diffrn_reflns_limit_h_max 10
_diffrn_reflns_limit_h_min -12
_diffrn_reflns_limit_k_max 13
_diffrn_reflns_limit_k_min -10
_diffrn_reflns_limit_l_max 14
_diffrn_reflns_limit_l_min -14
_diffrn_reflns_number 5978
_diffrn_reflns_point_group_measured_fraction_full 0.992
_diffrn_reflns_point_group_measured_fraction_max 0.992
_diffrn_reflns_theta_full 25.009
_diffrn_reflns_theta_max 25.009
_diffrn_reflns_theta_min 1.996
_diffrn_source 'fine-focus sealed X-ray tube'
_diffrn_source_type 'Enhance (Mo) X-ray Source'
_exptl_absorpt_coefficient_mu 0.277
_exptl_absorpt_correction_T_max 1.00000
_exptl_absorpt_correction_T_min 0.35153
_exptl_absorpt_correction_type multi-scan
_exptl_absorpt_process_details
;
CrysAlisPro 1.171.39.7e (Rigaku Oxford Diffraction, 2015)
Empirical absorption correction using spherical harmonics,
 implemented in SCALE3 ABSPACK scaling algorithm.
;
_exptl_crystal_density_diffrn 1.304
_exptl_crystal_description block
_exptl_crystal_F_000 508
_refine_diff_density_max 1.220
_refine_diff_density_min -0.429
_refine_diff_density_rms 0.080
_refine_ls_extinction_method none
_refine_ls_goodness_of_fit_ref 1.031
_refine_ls_hydrogen_treatment constr
_refine_ls_matrix_type full
_refine_ls_number_parameters 300
_refine_ls_number_reflns 4359
_refine_ls_number_restraints 0
_refine_ls_restrained_S_all 1.031
_refine_ls_R_factor_all 0.1108
_refine_ls_R_factor_gt 0.0802
_refine_ls_shift/su_max 0.003
_refine_ls_shift/su_mean 0.000
_refine_ls_structure_factor_coef Fsqd
_refine_ls_weighting_details 'w=1/[\s^2^(Fo^2^)+(0.1352P)^2^+0.6414P] where P=(Fo^2^+2Fc^2^)/3'
_refine_ls_weighting_scheme calc
_refine_ls_wR_factor_gt 0.2120
_refine_ls_wR_factor_ref 0.2512
_reflns_Friedel_coverage 0.000
_reflns_number_gt 2932
_reflns_number_total 4359
_reflns_threshold_expression 'I > 2\s(I)'
_cod_data_source_file c8ob00004b2.cif
_cod_data_source_block 2
_cod_depositor_comments 'Adding full bibliography for 7156174--7156175.cif.'
_cod_original_cell_volume 1245.1(3)
_cod_database_code 7156175
_shelx_space_group_comment
;
The symmetry employed for this shelxl refinement is uniquely defined
by the following loop, which should always be used as a source of
symmetry information in preference to the above space-group names.
They are only intended as comments.
;
_reflns_odcompleteness_completeness 83.22
_reflns_odcompleteness_iscentric 1
_reflns_odcompleteness_theta 32.86
_olex2_refinement_description
;
1. Fixed Uiso
 At 1.2 times of:
  All C(H) groups, All C(H,H) groups
 At 1.5 times of:
  All C(H,H,H) groups
2.a Ternary CH refined with riding coordinates:
 C11(H11)
2.b Secondary CH2 refined with riding coordinates:
 C18(H18A,H18B), C19(H19A,H19B), C21(H21A,H21B)
2.c Aromatic/amide H refined with riding coordinates:
 C6(H6), C13(H13), C17(H17), C3(H3), C14(H14), C16(H16), C2(H2), C15(H15)
2.d Idealised Me refined as rotating group:
 C24(H24A,H24B,H24C), C22(H22A,H22B,H22C)
;
_shelx_shelxl_version_number 2014/7
_olex2_submission_special_instructions 'No special instructions were received'
_oxdiff_exptl_absorpt_empirical_details
;
Empirical correction (ABSPACK) includes:
- Absorption correction using spherical harmonics
- Frame scaling
;
_oxdiff_exptl_absorpt_empirical_full_max 2.219
_oxdiff_exptl_absorpt_empirical_full_min 0.642

loop_
_space_group_symop_operation_xyz
'x, y, z'
'-x, -y, -z'

loop_
_atom_site_label
_atom_site_type_symbol
_atom_site_fract_x
_atom_site_fract_y
_atom_site_fract_z
_atom_site_U_iso_or_equiv
_atom_site_adp_type
_atom_site_occupancy
_atom_site_site_symmetry_order
_atom_site_calc_flag
_atom_site_refinement_flags_posn
S1 S 0.30321(11) 0.36587(10) 0.29608(10) 0.0482(4) Uani 1 1 d .
Cl1 Cl 0.2669(2) 0.91640(16) 0.4943(2) 0.1197(8) Uani 1 1 d .
O5 O 0.5535(3) 0.6626(3) 0.2790(3) 0.0545(8) Uani 1 1 d .
O2 O 0.1908(3) 0.2805(3) 0.1789(3) 0.0637(9) Uani 1 1 d .
O1 O 0.3444(3) 0.3139(3) 0.3958(3) 0.0625(9) Uani 1 1 d .
O6 O 1.0082(4) 0.7686(3) 0.6254(3) 0.0681(9) Uani 1 1 d .
O7 O 0.9776(4) 0.9622(3) 0.6574(3) 0.0794(11) Uani 1 1 d .
O3 O 0.4504(4) 0.1808(3) 0.1973(4) 0.0791(11) Uani 1 1 d .
O4 O 0.4163(5) 0.2006(4) 0.0090(4) 0.0912(13) Uani 1 1 d .
C7 C 0.4644(4) 0.5758(4) 0.3008(4) 0.0464(10) Uani 1 1 d .
C4 C 0.2755(4) 0.5140(4) 0.3544(4) 0.0469(10) Uani 1 1 d .
C12 C 0.7018(4) 0.4342(4) 0.1215(4) 0.0479(10) Uani 1 1 d .
C6 C 0.3737(5) 0.7452(5) 0.3973(5) 0.0608(12) Uani 1 1 d .
H6 H 0.4375 0.8161 0.3961 0.073 Uiso 1 1 calc R
C10 C 0.6152(4) 0.4752(4) 0.1831(4) 0.0461(9) Uani 1 1 d .
C8 C 0.4438(4) 0.4476(4) 0.2677(4) 0.0468(10) Uani 1 1 d .
C18 C 0.7860(4) 0.6587(4) 0.3813(4) 0.0510(10) Uani 1 1 d .
H18A H 0.8603 0.6344 0.3660 0.061 Uiso 1 1 calc R
H18B H 0.7584 0.6095 0.4309 0.061 Uiso 1 1 calc R
C13 C 0.7663(5) 0.3464(5) 0.1539(5) 0.0600(12) Uani 1 1 d .
H13 H 0.7530 0.3115 0.2141 0.072 Uiso 1 1 calc R
C9 C 0.5099(4) 0.3905(4) 0.1926(4) 0.0473(10) Uani 1 1 d .
C23 C 0.4549(5) 0.2464(4) 0.1207(5) 0.0557(11) Uani 1 1 d .
C20 C 0.9513(5) 0.8400(4) 0.5871(4) 0.0516(10) Uani 1 1 d .
C11 C 0.6620(4) 0.6207(4) 0.2545(4) 0.0499(10) Uani 1 1 d .
H11 H 0.6920 0.6686 0.2040 0.060 Uiso 1 1 calc R
C19 C 0.8417(5) 0.8053(4) 0.4580(4) 0.0569(11) Uani 1 1 d .
H19A H 0.8793 0.8539 0.4127 0.068 Uiso 1 1 calc R
H19B H 0.7650 0.8317 0.4647 0.068 Uiso 1 1 calc R
C17 C 0.7265(5) 0.4868(5) 0.0335(4) 0.0602(12) Uani 1 1 d .
H17 H 0.6869 0.5481 0.0120 0.072 Uiso 1 1 calc R
C3 C 0.1768(5) 0.5303(5) 0.3987(4) 0.0568(11) Uani 1 1 d .
H3 H 0.1121 0.4589 0.3983 0.068 Uiso 1 1 calc R
C14 C 0.8494(6) 0.3102(6) 0.0985(6) 0.0768(15) Uani 1 1 d .
H14 H 0.8913 0.2506 0.1213 0.092 Uiso 1 1 calc R
C1 C 0.2740(5) 0.7617(5) 0.4427(5) 0.0689(14) Uani 1 1 d .
C16 C 0.8100(5) 0.4484(6) -0.0224(5) 0.0739(15) Uani 1 1 d .
H16 H 0.8244 0.4825 -0.0826 0.089 Uiso 1 1 calc R
C2 C 0.1773(5) 0.6556(5) 0.4434(5) 0.0683(13) Uani 1 1 d .
H2 H 0.1124 0.6696 0.4744 0.082 Uiso 1 1 calc R
C15 C 0.8716(5) 0.3597(6) 0.0109(5) 0.0776(16) Uani 1 1 d .
H15 H 0.9278 0.3340 -0.0263 0.093 Uiso 1 1 calc R
C21 C 1.0752(8) 1.0113(6) 0.7887(5) 0.103(2) Uani 1 1 d .
H21A H 1.0666 0.9420 0.8246 0.124 Uiso 1 1 calc R
H21B H 1.1697 1.0416 0.7959 0.124 Uiso 1 1 calc R
C24 C 0.3847(11) 0.0307(7) 0.1478(11) 0.183(5) Uani 1 1 d .
H24A H 0.3082 0.0022 0.0659 0.274 Uiso 1 1 calc GR
H24B H 0.3514 0.0034 0.2057 0.274 Uiso 1 1 calc GR
H24C H 0.4533 -0.0074 0.1408 0.274 Uiso 1 1 calc GR
C22 C 1.0474(10) 1.1165(11) 0.8561(7) 0.167(5) Uani 1 1 d .
H22A H 0.9495 1.0909 0.8358 0.251 Uiso 1 1 calc GR
H22B H 1.0745 1.1915 0.8325 0.251 Uiso 1 1 calc GR
H22C H 1.0992 1.1381 0.9457 0.251 Uiso 1 1 calc GR
C5 C 0.3734(4) 0.6197(4) 0.3546(4) 0.0496(10) Uani 1 1 d .

loop_
_atom_site_aniso_label
_atom_site_aniso_U_11
_atom_site_aniso_U_22
_atom_site_aniso_U_33
_atom_site_aniso_U_23
_atom_site_aniso_U_13
_atom_site_aniso_U_12
S1 0.0489(6) 0.0425(6) 0.0511(6) 0.0134(5) 0.0203(5) 0.0162(5)
Cl1 0.1208(14) 0.0681(10) 0.198(2) 0.0321(12) 0.0876(15) 0.0618(10)
O5 0.0499(16) 0.0403(16) 0.075(2) 0.0206(15) 0.0262(16) 0.0192(13)
O2 0.0502(17) 0.0554(19) 0.0611(19) 0.0007(16) 0.0159(16) 0.0070(15)
O1 0.077(2) 0.063(2) 0.0636(19) 0.0312(17) 0.0350(17) 0.0346(17)
O6 0.070(2) 0.057(2) 0.069(2) 0.0182(18) 0.0179(18) 0.0283(18)
O7 0.103(3) 0.0481(19) 0.0514(18) 0.0000(16) 0.0030(19) 0.0262(19)
O3 0.102(3) 0.0378(18) 0.087(2) 0.0184(18) 0.034(2) 0.0180(18)
O4 0.102(3) 0.066(2) 0.065(2) -0.011(2) 0.029(2) 0.000(2)
C7 0.043(2) 0.045(2) 0.053(2) 0.019(2) 0.0179(19) 0.0198(19)
C4 0.045(2) 0.046(2) 0.046(2) 0.0148(19) 0.0139(19) 0.0192(19)
C12 0.042(2) 0.049(2) 0.041(2) 0.0082(19) 0.0113(18) 0.0146(19)
C6 0.054(3) 0.046(2) 0.082(3) 0.020(2) 0.024(2) 0.023(2)
C10 0.047(2) 0.043(2) 0.043(2) 0.0137(18) 0.0128(19) 0.0165(19)
C8 0.047(2) 0.039(2) 0.053(2) 0.0159(19) 0.019(2) 0.0160(18)
C18 0.052(2) 0.043(2) 0.052(2) 0.011(2) 0.017(2) 0.020(2)
C13 0.064(3) 0.054(3) 0.069(3) 0.022(2) 0.031(3) 0.027(2)
C9 0.048(2) 0.045(2) 0.043(2) 0.0102(19) 0.0152(19) 0.0164(19)
C23 0.050(2) 0.044(2) 0.066(3) 0.011(2) 0.023(2) 0.014(2)
C20 0.053(2) 0.044(2) 0.052(2) 0.011(2) 0.022(2) 0.011(2)
C11 0.049(2) 0.047(2) 0.054(2) 0.017(2) 0.021(2) 0.0188(19)
C19 0.068(3) 0.040(2) 0.055(3) 0.014(2) 0.020(2) 0.017(2)
C17 0.054(3) 0.070(3) 0.054(3) 0.024(2) 0.019(2) 0.022(2)
C3 0.054(3) 0.064(3) 0.063(3) 0.027(2) 0.029(2) 0.028(2)
C14 0.071(3) 0.066(3) 0.102(4) 0.024(3) 0.041(3) 0.036(3)
C1 0.065(3) 0.056(3) 0.088(3) 0.019(3) 0.028(3) 0.038(3)
C16 0.064(3) 0.096(4) 0.057(3) 0.023(3) 0.029(3) 0.018(3)
C2 0.062(3) 0.073(3) 0.084(3) 0.024(3) 0.036(3) 0.040(3)
C15 0.064(3) 0.082(4) 0.082(4) 0.008(3) 0.039(3) 0.025(3)
C21 0.131(6) 0.073(4) 0.058(3) 0.002(3) -0.001(4) 0.036(4)
C24 0.147(8) 0.059(4) 0.219(11) -0.049(6) 0.024(8) 0.001(5)
C22 0.143(7) 0.197(10) 0.082(5) -0.045(6) 0.013(5) 0.067(7)
C5 0.046(2) 0.048(2) 0.048(2) 0.011(2) 0.0107(19) 0.0231(19)

loop_
_atom_type_symbol
_atom_type_description
_atom_type_scat_dispersion_real
_atom_type_scat_dispersion_imag
_atom_type_scat_source
C C 0.0033 0.0016 'International Tables Vol C Tables 4.2.6.8 and 6.1.1.4'
H H 0.0000 0.0000 'International Tables Vol C Tables 4.2.6.8 and 6.1.1.4'
Cl Cl 0.1484 0.1585 'International Tables Vol C Tables 4.2.6.8 and 6.1.1.4'
O O 0.0106 0.0060 'International Tables Vol C Tables 4.2.6.8 and 6.1.1.4'
S S 0.1246 0.1234 'International Tables Vol C Tables 4.2.6.8 and 6.1.1.4'

loop_
_geom_angle_atom_site_label_1
_geom_angle_atom_site_label_2
_geom_angle_atom_site_label_3
_geom_angle
O2 S1 O1 117.5(2)
O2 S1 C4 111.81(19)
O2 S1 C8 109.7(2)
O1 S1 C4 109.09(19)
O1 S1 C8 113.63(19)
C8 S1 C4 92.43(19)
C7 O5 C11 115.6(3)
C20 O7 C21 119.0(4)
C23 O3 C24 121.6(6)
O5 C7 C5 119.1(4)
C8 C7 O5 124.4(4)
C8 C7 C5 116.3(4)
C3 C4 S1 127.8(4)
C3 C4 C5 121.9(4)
C5 C4 S1 110.3(3)
C13 C12 C10 120.8(4)
C13 C12 C17 118.0(4)
C17 C12 C10 121.1(4)
C1 C6 H6 121.4
C5 C6 H6 121.4
C5 C6 C1 117.3(5)
C12 C10 C11 115.9(4)
C9 C10 C12 124.1(4)
C9 C10 C11 119.5(4)
C7 C8 S1 109.8(3)
C7 C8 C9 120.5(4)
C9 C8 S1 128.1(3)
H18A C18 H18B 107.8
C11 C18 H18A 109.0
C11 C18 H18B 109.0
C11 C18 C19 113.1(4)
C19 C18 H18A 109.0
C19 C18 H18B 109.0
C12 C13 H13 119.6
C14 C13 C12 120.8(5)
C14 C13 H13 119.6
C10 C9 C8 116.9(4)
C10 C9 C23 122.2(4)
C8 C9 C23 120.7(4)
O3 C23 C9 110.1(4)
O4 C23 O3 126.0(5)
O4 C23 C9 123.8(5)
O6 C20 O7 123.8(4)
O6 C20 C19 125.5(4)
O7 C20 C19 110.7(4)
O5 C11 C10 113.8(3)
O5 C11 C18 108.2(3)
O5 C11 H11 108.2
C10 C11 C18 109.9(3)
C10 C11 H11 108.2
C18 C11 H11 108.2
C18 C19 H19A 108.9
C18 C19 H19B 108.9
C20 C19 C18 113.2(4)
C20 C19 H19A 108.9
C20 C19 H19B 108.9
H19A C19 H19B 107.8
C12 C17 H17 119.8
C16 C17 C12 120.4(5)
C16 C17 H17 119.8
C4 C3 H3 121.1
C2 C3 C4 117.8(4)
C2 C3 H3 121.1
C13 C14 H14 119.4
C15 C14 C13 121.1(5)
C15 C14 H14 119.4
C6 C1 Cl1 119.3(4)
C2 C1 Cl1 119.1(4)
C2 C1 C6 121.5(4)
C17 C16 H16 119.9
C15 C16 C17 120.2(5)
C15 C16 H16 119.9
C3 C2 C1 120.7(4)
C3 C2 H2 119.7
C1 C2 H2 119.7
C14 C15 C16 119.4(5)
C14 C15 H15 120.3
C16 C15 H15 120.3
O7 C21 H21A 109.8
O7 C21 H21B 109.8
H21A C21 H21B 108.3
C22 C21 O7 109.2(6)
C22 C21 H21A 109.8
C22 C21 H21B 109.8
O3 C24 H24A 109.5
O3 C24 H24B 109.5
O3 C24 H24C 109.5
H24A C24 H24B 109.5
H24A C24 H24C 109.5
H24B C24 H24C 109.5
C21 C22 H22A 109.5
C21 C22 H22B 109.5
C21 C22 H22C 109.5
H22A C22 H22B 109.5
H22A C22 H22C 109.5
H22B C22 H22C 109.5
C4 C5 C7 111.1(4)
C6 C5 C7 128.0(4)
C6 C5 C4 120.9(4)

loop_
_geom_bond_atom_site_label_1
_geom_bond_atom_site_label_2
_geom_bond_distance
S1 O2 1.421(3)
S1 O1 1.426(3)
S1 C4 1.777(4)
S1 C8 1.771(4)
Cl1 C1 1.724(5)
O5 C7 1.341(5)
O5 C11 1.460(5)
O6 C20 1.197(5)
O7 C20 1.330(5)
O7 C21 1.439(6)
O3 C23 1.306(6)
O3 C24 1.536(8)
O4 C23 1.189(6)
C7 C8 1.336(6)
C7 C5 1.467(6)
C4 C3 1.380(6)
C4 C5 1.392(6)
C12 C10 1.471(6)
C12 C13 1.384(6)
C12 C17 1.390(6)
C6 H6 0.9300
C6 C1 1.399(7)
C6 C5 1.375(6)
C10 C9 1.360(6)
C10 C11 1.516(6)
C8 C9 1.457(6)
C18 H18A 0.9700
C18 H18B 0.9700
C18 C11 1.523(6)
C18 C19 1.531(6)
C13 H13 0.9300
C13 C14 1.371(7)
C9 C23 1.497(6)
C20 C19 1.480(6)
C11 H11 0.9800
C19 H19A 0.9700
C19 H19B 0.9700
C17 H17 0.9300
C17 C16 1.386(7)
C3 H3 0.9300
C3 C2 1.376(7)
C14 H14 0.9300
C14 C15 1.356(8)
C1 C2 1.393(8)
C16 H16 0.9300
C16 C15 1.379(8)
C2 H2 0.9300
C15 H15 0.9300
C21 H21A 0.9700
C21 H21B 0.9700
C21 C22 1.420(10)
C24 H24A 0.9600
C24 H24B 0.9600
C24 H24C 0.9600
C22 H22A 0.9600
C22 H22B 0.9600
C22 H22C 0.9600

loop_
_geom_torsion_atom_site_label_1
_geom_torsion_atom_site_label_2
_geom_torsion_atom_site_label_3
_geom_torsion_atom_site_label_4
_geom_torsion
S1 C4 C3 C2 177.9(3)
S1 C4 C5 C7 2.9(4)
S1 C4 C5 C6 -179.3(3)
S1 C8 C9 C10 178.7(3)
S1 C8 C9 C23 3.9(6)
Cl1 C1 C2 C3 177.7(4)
O5 C7 C8 S1 -172.9(3)
O5 C7 C8 C9 -5.9(6)
O5 C7 C5 C4 171.8(3)
O5 C7 C5 C6 -5.8(6)
O2 S1 C4 C3 68.0(4)
O2 S1 C4 C5 -114.1(3)
O2 S1 C8 C7 114.2(3)
O2 S1 C8 C9 -51.5(4)
O1 S1 C4 C3 -63.6(4)
O1 S1 C4 C5 114.3(3)
O1 S1 C8 C7 -112.1(3)
O1 S1 C8 C9 82.3(4)
O6 C20 C19 C18 10.5(7)
O7 C20 C19 C18 -168.4(4)
C7 O5 C11 C10 34.3(5)
C7 O5 C11 C18 -88.2(4)
C7 C8 C9 C10 14.4(6)
C7 C8 C9 C23 -160.4(4)
C4 S1 C8 C7 0.0(3)
C4 S1 C8 C9 -165.7(4)
C4 C3 C2 C1 0.5(7)
C12 C10 C9 C8 174.0(4)
C12 C10 C9 C23 -11.3(6)
C12 C10 C11 O5 161.6(3)
C12 C10 C11 C18 -76.9(4)
C12 C13 C14 C15 0.3(8)
C12 C17 C16 C15 -1.4(8)
C6 C1 C2 C3 -0.2(8)
C10 C12 C13 C14 -178.7(4)
C10 C12 C17 C16 179.2(4)
C10 C9 C23 O3 129.9(4)
C10 C9 C23 O4 -53.0(7)
C8 S1 C4 C3 -179.7(4)
C8 S1 C4 C5 -1.8(3)
C8 C7 C5 C4 -3.1(5)
C8 C7 C5 C6 179.2(4)
C8 C9 C23 O3 -55.6(5)
C8 C9 C23 O4 121.5(5)
C13 C12 C10 C9 -51.3(6)
C13 C12 C10 C11 120.1(4)
C13 C12 C17 C16 2.0(7)
C13 C14 C15 C16 0.3(8)
C9 C10 C11 O5 -26.6(5)
C9 C10 C11 C18 95.0(4)
C20 O7 C21 C22 -156.8(7)
C11 O5 C7 C8 -19.5(6)
C11 O5 C7 C5 166.0(3)
C11 C10 C9 C8 2.9(5)
C11 C10 C9 C23 177.6(4)
C11 C18 C19 C20 173.4(4)
C19 C18 C11 O5 -56.4(5)
C19 C18 C11 C10 178.7(4)
C17 C12 C10 C9 131.6(4)
C17 C12 C10 C11 -56.9(5)
C17 C12 C13 C14 -1.5(7)
C17 C16 C15 C14 0.2(8)
C3 C4 C5 C7 -179.0(4)
C3 C4 C5 C6 -1.2(6)
C1 C6 C5 C7 178.8(4)
C1 C6 C5 C4 1.4(6)
C21 O7 C20 O6 -2.8(8)
C21 O7 C20 C19 176.1(5)
C24 O3 C23 O4 -3.3(9)
C24 O3 C23 C9 173.8(6)
C5 C7 C8 S1 1.7(5)
C5 C7 C8 C9 168.7(3)
C5 C4 C3 C2 0.2(6)
C5 C6 C1 Cl1 -178.6(4)
C5 C6 C1 C2 -0.7(7)
